data_7212183
loop_
_publ_author_name
'Kinuta, Takafumi'
'Yokoyama, Emi'
'Sato, Tomohiro'
'Tajima, Nobuo'
'Kuroda, Reiko'
'Matsubara, Yoshio'
'Imai, Yoshitane'

_publ_section_title
;
 Development of novel thioether compound for spontaneous chiral
 crystallization
;
_journal_issue 5
_journal_name_full CrystEngComm
_journal_page_first 1394
_journal_paper_doi 10.1039/b921416j
_journal_volume 12
_journal_year 2010
_chemical_formula_sum 'C17 H16 O S'
_chemical_formula_weight 268.36
_chemical_name_systematic
;
?
;
_space_group_IT_number 19
_symmetry_cell_setting orthorhombic
_symmetry_space_group_name_Hall 'P 2ac 2ab'
_symmetry_space_group_name_H-M 'P 21 21 21'
_atom_sites_solution_hydrogens geom
_atom_sites_solution_primary direct
_atom_sites_solution_secondary difmap
_audit_creation_method SHELXL-97
_cell_angle_alpha 90.00
_cell_angle_beta 90.00
_cell_angle_gamma 90.00
_cell_formula_units_Z 4
_cell_length_a 10.5932(8)
_cell_length_b 11.4042(8)
_cell_length_c 11.6692(9)
_cell_measurement_reflns_used 2838
_cell_measurement_temperature 298(2)
_cell_measurement_theta_max 27.87
_cell_measurement_theta_min 2.50
_cell_volume 1409.72(18)
_computing_cell_refinement 'Bruker SAINT'
_computing_data_collection 'Bruker SMART'
_computing_data_reduction 'Bruker SAINT'
_computing_structure_refinement 'SHELXL-97 (Sheldrick, 1997)'
_computing_structure_solution 'SHELXS-97 (Sheldrick, 1997)'
_diffrn_ambient_temperature 298(2)
_diffrn_measured_fraction_theta_full 0.992
_diffrn_measured_fraction_theta_max 0.992
_diffrn_measurement_device_type 'CCD area detector'
_diffrn_measurement_method '\w scans'
_diffrn_radiation_monochromator graphite
_diffrn_radiation_source 'fine-focus sealed tube'
_diffrn_radiation_type MoK\a
_diffrn_radiation_wavelength 0.71073
_diffrn_reflns_av_R_equivalents 0.0307
_diffrn_reflns_av_sigmaI/netI 0.0288
_diffrn_reflns_limit_h_max 13
_diffrn_reflns_limit_h_min -13
_diffrn_reflns_limit_k_max 14
_diffrn_reflns_limit_k_min -14
_diffrn_reflns_limit_l_max 15
_diffrn_reflns_limit_l_min -15
_diffrn_reflns_number 12420
_diffrn_reflns_theta_full 27.87
_diffrn_reflns_theta_max 27.87
_diffrn_reflns_theta_min 2.50
_exptl_absorpt_coefficient_mu 0.218
_exptl_absorpt_correction_T_max 0.9474
_exptl_absorpt_correction_T_min 0.9177
_exptl_absorpt_correction_type empirical
_exptl_absorpt_process_details 'Bruker SADABS'
_exptl_crystal_colour colorless
_exptl_crystal_density_diffrn 1.264
_exptl_crystal_density_method 'not measured'
_exptl_crystal_description plate
_exptl_crystal_F_000 568
_exptl_crystal_size_max 0.40
_exptl_crystal_size_mid 0.35
_exptl_crystal_size_min 0.25
_refine_diff_density_max 0.385
_refine_diff_density_min -0.145
_refine_diff_density_rms 0.070
_refine_ls_abs_structure_details 'Flack H D (1983), Acta Cryst. A39, 876-881'
_refine_ls_abs_structure_Flack -0.03(10)
_refine_ls_extinction_method none
_refine_ls_goodness_of_fit_ref 1.053
_refine_ls_hydrogen_treatment mixed
_refine_ls_matrix_type full
_refine_ls_number_parameters 173
_refine_ls_number_reflns 3285
_refine_ls_number_restraints 0
_refine_ls_restrained_S_all 1.053
_refine_ls_R_factor_all 0.0636
_refine_ls_R_factor_gt 0.0561
_refine_ls_shift/su_max 0.004
_refine_ls_shift/su_mean 0.001
_refine_ls_structure_factor_coef Fsqd
_refine_ls_weighting_details 'calc w=1/[\s^2^(Fo^2^)+(0.0939P)^2^+0.0987P] where P=(Fo^2^+2Fc^2^)/3'
_refine_ls_weighting_scheme calc
_refine_ls_wR_factor_gt 0.1417
_refine_ls_wR_factor_ref 0.1480
_reflns_number_gt 2838
_reflns_number_total 3285
_reflns_threshold_expression >2sigma(I)
_cod_data_source_file b921416j.txt
_cod_data_source_block imai913_2a
_cod_depositor_comments
;
The following automatic conversions were performed:

'_symmetry_cell_setting' value 'Orthorhombic' changed to
'orthorhombic' according to
/home/saulius/struct/CIF-dictionaries/cif_core.dic dictionary named
'cif_core.dic' version 2.4.2 from 2011-04-26.

Automatic conversion script
Id: cif_fix_values 1891 2012-01-12 08:04:46Z andrius 
;
_cod_original_sg_symbol_H-M P2(1)2(1)2(1)
_cod_database_code 7212183

loop_
_symmetry_equiv_pos_as_xyz
'x, y, z'
'-x+1/2, -y, z+1/2'
'x+1/2, -y+1/2, -z'
'-x, y+1/2, -z+1/2'

loop_
_atom_site_label
_atom_site_type_symbol
_atom_site_fract_x
_atom_site_fract_y
_atom_site_fract_z
_atom_site_U_iso_or_equiv
_atom_site_adp_type
_atom_site_occupancy
_atom_site_symmetry_multiplicity
_atom_site_calc_flag
_atom_site_refinement_flags
C1 C 0.5354(2) 0.01663(19) 0.17761(18) 0.0539(5) Uani 1 1 d .
C2 C 0.4658(3) 0.1094(2) 0.1158(2) 0.0657(7) Uani 1 1 d .
C3 C 0.5337(4) 0.1682(3) 0.0190(3) 0.0928(11) Uani 1 1 d .
H3A H 0.5068 0.2493 0.0146 0.111 Uiso 1 1 calc R
H3B H 0.5103 0.1303 -0.0523 0.111 Uiso 1 1 calc R
C4 C 0.6765(4) 0.1643(3) 0.0316(3) 0.1003(12) Uani 1 1 d .
H4A H 0.7156 0.1948 -0.0374 0.120 Uiso 1 1 calc R
H4B H 0.7019 0.2137 0.0953 0.120 Uiso 1 1 calc R
C5 C 0.7206(4) 0.0428(3) 0.0519(3) 0.0999(12) Uani 1 1 d .
H5A H 0.8102 0.0442 0.0690 0.120 Uiso 1 1 calc R
H5B H 0.7089 -0.0026 -0.0176 0.120 Uiso 1 1 calc R
C6 C 0.6521(3) -0.0169(2) 0.1488(2) 0.0663(6) Uani 1 1 d .
C7 C 0.7214(4) -0.1141(4) 0.2034(4) 0.1068(12) Uani 1 1 d .
H7A H 0.6831 -0.1323 0.2758 0.160 Uiso 1 1 calc R
H7B H 0.8076 -0.0913 0.2152 0.160 Uiso 1 1 calc R
H7C H 0.7184 -0.1818 0.1547 0.160 Uiso 1 1 calc R
O2 O 0.3586(2) 0.13475(19) 0.1395(2) 0.0902(7) Uani 1 1 d .
S8 S 0.44962(7) -0.05980(5) 0.28381(5) 0.0658(2) Uani 1 1 d .
C9 C 0.5137(2) 0.1369(2) 0.4111(2) 0.0548(5) Uani 1 1 d .
H9 H 0.5641 0.1614 0.3504 0.066 Uiso 1 1 calc R
C10 C 0.4468(2) 0.03630(19) 0.40195(18) 0.0516(5) Uani 1 1 d .
C11 C 0.3689(2) -0.0010(2) 0.4943(2) 0.0585(5) Uani 1 1 d .
H11 H 0.3227 -0.0700 0.4878 0.070 Uiso 1 1 calc R
C12 C 0.3617(2) 0.0634(2) 0.5920(2) 0.0612(6) Uani 1 1 d .
H12 H 0.3108 0.0378 0.6519 0.073 Uiso 1 1 calc R
C13 C 0.4256(3) 0.2355(3) 0.7062(2) 0.0761(7) Uani 1 1 d .
H13 H 0.3738 0.2125 0.7664 0.091 Uiso 1 1 calc R
C14 C 0.4970(4) 0.3337(3) 0.7159(3) 0.0868(9) Uani 1 1 d .
H14 H 0.4944 0.3772 0.7833 0.104 Uiso 1 1 calc R
C15 C 0.5744(3) 0.3701(3) 0.6261(3) 0.0820(8) Uani 1 1 d .
H15 H 0.6238 0.4369 0.6346 0.098 Uiso 1 1 calc R
C16 C 0.5783(3) 0.3089(2) 0.5263(2) 0.0706(7) Uani 1 1 d .
H16 H 0.6284 0.3355 0.4662 0.085 Uiso 1 1 calc R
C17 C 0.5075(2) 0.2060(2) 0.51322(19) 0.0555(5) Uani 1 1 d .
C18 C 0.4299(2) 0.1674(2) 0.6035(2) 0.0560(5) Uani 1 1 d .

loop_
_atom_site_aniso_label
_atom_site_aniso_U_11
_atom_site_aniso_U_22
_atom_site_aniso_U_33
_atom_site_aniso_U_23
_atom_site_aniso_U_13
_atom_site_aniso_U_12
C1 0.0648(13) 0.0527(10) 0.0441(10) -0.0041(8) -0.0012(9) -0.0031(10)
C2 0.0789(17) 0.0540(12) 0.0643(14) -0.0040(10) -0.0201(13) -0.0082(12)
C3 0.138(3) 0.0730(17) 0.0679(17) 0.0139(14) -0.021(2) -0.016(2)
C4 0.127(3) 0.092(2) 0.082(2) -0.0001(19) 0.032(2) -0.020(2)
C5 0.103(3) 0.100(2) 0.097(2) -0.006(2) 0.040(2) -0.001(2)
C6 0.0735(16) 0.0665(14) 0.0589(13) -0.0038(12) 0.0059(12) 0.0052(12)
C7 0.092(2) 0.106(3) 0.123(3) 0.016(2) 0.012(2) 0.034(2)
O2 0.0697(12) 0.0721(12) 0.129(2) 0.0065(14) -0.0234(13) 0.0046(10)
S8 0.0825(4) 0.0557(3) 0.0590(3) -0.0045(3) 0.0076(3) -0.0102(3)
C9 0.0586(12) 0.0597(12) 0.0462(11) 0.0066(9) 0.0009(9) -0.0002(10)
C10 0.0529(11) 0.0546(11) 0.0474(10) 0.0020(8) -0.0043(10) 0.0066(9)
C11 0.0535(12) 0.0579(13) 0.0642(14) 0.0050(11) 0.0034(10) -0.0001(10)
C12 0.0558(12) 0.0688(13) 0.0592(12) 0.0128(12) 0.0105(10) 0.0039(11)
C13 0.0846(18) 0.0859(18) 0.0577(14) -0.0056(13) 0.0086(14) 0.0049(15)
C14 0.111(2) 0.0791(18) 0.0705(17) -0.0224(16) -0.0059(18) 0.0041(17)
C15 0.106(2) 0.0651(15) 0.0749(18) -0.0085(14) -0.0084(16) -0.0107(15)
C16 0.0832(18) 0.0638(14) 0.0649(14) 0.0051(12) -0.0059(13) -0.0113(13)
C17 0.0586(12) 0.0562(12) 0.0518(12) 0.0097(10) -0.0067(10) 0.0021(9)
C18 0.0542(12) 0.0628(12) 0.0509(11) 0.0073(9) 0.0020(10) 0.0092(10)

loop_
_atom_type_symbol
_atom_type_description
_atom_type_scat_dispersion_real
_atom_type_scat_dispersion_imag
_atom_type_scat_source
C C 0.0033 0.0016 'International Tables Vol C Tables 4.2.6.8 and 6.1.1.4'
H H 0.0000 0.0000 'International Tables Vol C Tables 4.2.6.8 and 6.1.1.4'
O O 0.0106 0.0060 'International Tables Vol C Tables 4.2.6.8 and 6.1.1.4'
S S 0.1246 0.1234 'International Tables Vol C Tables 4.2.6.8 and 6.1.1.4'

loop_
_geom_angle_atom_site_label_1
_geom_angle_atom_site_label_2
_geom_angle_atom_site_label_3
_geom_angle
C6 C1 C2 122.9(2)
C6 C1 S8 120.75(19)
C2 C1 S8 116.0(2)
O2 C2 C1 122.0(3)
O2 C2 C3 121.3(3)
C1 C2 C3 116.7(3)
C2 C3 C4 113.0(3)
C5 C4 C3 110.9(3)
C4 C5 C6 113.0(3)
C1 C6 C7 124.5(3)
C1 C6 C5 120.4(3)
C7 C6 C5 115.1(3)
C10 S8 C1 104.52(10)
C10 C9 C17 120.6(2)
C9 C10 C11 119.8(2)
C9 C10 S8 125.51(18)
C11 C10 S8 114.63(17)
C12 C11 C10 120.5(2)
C11 C12 C18 120.7(2)
C14 C13 C18 120.1(3)
C13 C14 C15 120.7(3)
C16 C15 C14 120.7(3)
C15 C16 C17 120.4(3)
C16 C17 C18 119.6(2)
C16 C17 C9 121.9(2)
C18 C17 C9 118.5(2)
C12 C18 C17 119.8(2)
C12 C18 C13 121.8(2)
C17 C18 C13 118.4(2)

loop_
_geom_bond_atom_site_label_1
_geom_bond_atom_site_label_2
_geom_bond_distance
C1 C6 1.337(4)
C1 C2 1.478(3)
C1 S8 1.767(2)
C2 O2 1.204(4)
C2 C3 1.498(4)
C3 C4 1.520(6)
C4 C5 1.481(5)
C5 C6 1.506(4)
C6 C7 1.474(5)
S8 C10 1.761(2)
C9 C10 1.352(3)
C9 C17 1.430(3)
C10 C11 1.423(3)
C11 C12 1.358(3)
C12 C18 1.396(4)
C13 C14 1.355(5)
C13 C18 1.429(4)
C14 C15 1.394(5)
C15 C16 1.358(4)
C16 C17 1.401(3)
C17 C18 1.407(3)
